data_7127034
loop_
_publ_author_name
'Sekine, Yoshihiro'
'Chen, Jian'
'Eguchi, Naoki'
'Miyasaka, Hitoshi'

_publ_section_title
;
 Fine tuning of intra-lattice electron transfers through site doping in
 tetraoxolene-bridged iron honeycomb layers.
;
_journal_issue 74
_journal_name_full 'Chemical communications (Cambridge, England)'
_journal_page_first 10867
_journal_page_last 10870
_journal_paper_doi 10.1039/d0cc03808c
_journal_volume 56
_journal_year 2020
_chemical_formula_moiety 'Br3.91 C18 Cl2.09 Fe2 O12, 2(C12 H28 N), 2(C3 H6 O), O'
_chemical_formula_sum 'C48 H70 Br3.91 Cl2.09 Fe2 N2 O15'
_chemical_formula_weight 1413.29
_space_group_crystal_system monoclinic
_space_group_IT_number 14
_space_group_name_Hall '-P 2ybc'
_space_group_name_H-M_alt 'P 1 21/c 1'
_atom_sites_solution_hydrogens geom
_atom_sites_solution_primary dual
_audit_creation_date 2020-07-31
_audit_creation_method
;
Olex2 1.3
(compiled Nov 21 2019 18:19:11 for OlexSys, GUI svn.r6003)
;
_audit_update_record
;
2020-08-04 deposited with the CCDC.	2020-08-06 downloaded from the CCDC.
;
_cell_angle_alpha 90
_cell_angle_beta 107.895(3)
_cell_angle_gamma 90
_cell_formula_units_Z 4
_cell_length_a 20.4745(6)
_cell_length_b 21.8256(5)
_cell_length_c 14.4440(4)
_cell_measurement_reflns_used 15180
_cell_measurement_temperature 103.15
_cell_measurement_theta_max 31.4120
_cell_measurement_theta_min 1.7390
_cell_volume 6142.3(3)
_computing_cell_refinement 'CrysAlisPro 1.171.39.46 (Rigaku OD, 2018)'
_computing_data_collection 'CrysAlisPro 1.171.39.46 (Rigaku OD, 2018)'
_computing_data_reduction 'CrysAlisPro 1.171.39.46 (Rigaku OD, 2018)'
_computing_molecular_graphics 'Olex2 1.3 (Dolomanov et al., 2009)'
_computing_publication_material 'Olex2 1.3 (Dolomanov et al., 2009)'
_computing_structure_refinement 'SHELXL 2014/7 (Sheldrick, 2015)'
_computing_structure_solution 'SHELXT 2014/5 (Sheldrick, 2014)'
_diffrn_ambient_temperature 103.15
_diffrn_detector 'CCD plate'
_diffrn_measured_fraction_theta_full 0.998
_diffrn_measured_fraction_theta_max 0.998
_diffrn_measurement_details
;
List of Runs (angles in degrees, time in seconds):

  # Type    Start    End  Width  t~exp~   \w     \q     \k     \f   Frames
#--------------------------------------------------------------------------
  1  \w   -110.00  70.00   0.50   10.00    --  -20.00  45.00   0.00  360
  2  \w   -110.00  70.00   0.50   10.00    --  -20.00  45.00  90.00  360
;
_diffrn_measurement_device 'abstract diffractometer'
_diffrn_measurement_device_type 'dtrek-CrysAlisPro-abstract goniometer imported rigaku-d*trek images'
_diffrn_measurement_method '\w scans'
_diffrn_orient_matrix_type 'CrysAlisPro convention (1999,Acta A55,543-557)'
_diffrn_orient_matrix_UB_11 0.0208726000
_diffrn_orient_matrix_UB_12 -0.0138444000
_diffrn_orient_matrix_UB_13 -0.0252733000
_diffrn_orient_matrix_UB_21 0.0298149000
_diffrn_orient_matrix_UB_22 0.0097778000
_diffrn_orient_matrix_UB_23 0.0369469000
_diffrn_orient_matrix_UB_31 0.0000915000
_diffrn_orient_matrix_UB_32 -0.0277331000
_diffrn_orient_matrix_UB_33 0.0256740000
_diffrn_radiation_monochromator graphite
_diffrn_radiation_probe x-ray
_diffrn_radiation_type 'Mo K\a'
_diffrn_radiation_wavelength 0.71073
_diffrn_reflns_av_R_equivalents 0.0420
_diffrn_reflns_av_unetI/netI 0.0405
_diffrn_reflns_Laue_measured_fraction_full 0.998
_diffrn_reflns_Laue_measured_fraction_max 0.998
_diffrn_reflns_limit_h_max 24
_diffrn_reflns_limit_h_min -20
_diffrn_reflns_limit_k_max 26
_diffrn_reflns_limit_k_min -26
_diffrn_reflns_limit_l_max 16
_diffrn_reflns_limit_l_min -17
_diffrn_reflns_number 42253
_diffrn_reflns_point_group_measured_fraction_full 0.998
_diffrn_reflns_point_group_measured_fraction_max 0.998
_diffrn_reflns_theta_full 25.242
_diffrn_reflns_theta_max 25.350
_diffrn_reflns_theta_min 1.751
_diffrn_source 'fine-focus sealed X-ray tube'
_diffrn_source_type 'Enhance (Mo) X-ray Source'
_exptl_absorpt_coefficient_mu 3.166
_exptl_absorpt_correction_T_max 1.00000
_exptl_absorpt_correction_T_min 0.87614
_exptl_absorpt_correction_type multi-scan
_exptl_absorpt_process_details
;
CrysAlisPro 1.171.39.46 (Rigaku Oxford Diffraction, 2018)
Empirical absorption correction using spherical harmonics,
 implemented in SCALE3 ABSPACK scaling algorithm.
;
_exptl_crystal_colour black
_exptl_crystal_colour_primary black
_exptl_crystal_density_diffrn 1.528
_exptl_crystal_description hexagonal
_exptl_crystal_F_000 2866
_exptl_crystal_size_max 0.168
_exptl_crystal_size_mid 0.143
_exptl_crystal_size_min 0.049
_refine_diff_density_max 1.155
_refine_diff_density_min -0.544
_refine_diff_density_rms 0.101
_refine_ls_extinction_method none
_refine_ls_goodness_of_fit_ref 1.057
_refine_ls_hydrogen_treatment constr
_refine_ls_matrix_type full
_refine_ls_number_parameters 733
_refine_ls_number_reflns 11244
_refine_ls_number_restraints 15
_refine_ls_restrained_S_all 1.062
_refine_ls_R_factor_all 0.0731
_refine_ls_R_factor_gt 0.0484
_refine_ls_shift/su_max 0.001
_refine_ls_shift/su_mean 0.000
_refine_ls_structure_factor_coef Fsqd
_refine_ls_weighting_details 'w=1/[\s^2^(Fo^2^)+(0.0535P)^2^+14.1021P] where P=(Fo^2^+2Fc^2^)/3'
_refine_ls_weighting_scheme calc
_refine_ls_wR_factor_gt 0.1164
_refine_ls_wR_factor_ref 0.1273
_reflns_Friedel_coverage 0.000
_reflns_number_gt 8393
_reflns_number_total 11244
_reflns_threshold_expression 'I > 2\s(I)'
_cod_data_source_file d0cc03808c2.cif
_cod_data_source_block Br-065_CCDC-2014809_R1
_cod_depositor_comments 'Adding full bibliography for 7127029--7127048.cif.'
_cod_database_code 7127034
_shelx_shelxl_version_number 2014/7
_chemical_oxdiff_formula 'C48 H70 Cl2.09 Br3.91 Fe2 N2 O15'
_shelx_space_group_comment
;
The symmetry employed for this shelxl refinement is uniquely defined
by the following loop, which should always be used as a source of
symmetry information in preference to the above space-group names.
They are only intended as comments.
;
_reflns_odcompleteness_completeness 90.71
_reflns_odcompleteness_iscentric 1
_reflns_odcompleteness_theta 31.52
_olex2_refinement_description
;
1. Fixed Uiso
 At 1.2 times of:
  All C(H,H) groups
 At 1.5 times of:
  All C(H,H,H) groups
2. Restrained distances
 C17-Cl6
 1.73 with sigma of 0.02
 C11-Cl4
 1.73 with sigma of 0.015
 C8-Cl3
 1.73 with sigma of 0.02
3. Uiso/Uaniso restraints and constraints
Uanis(O15) \\sim Ueq: with sigma of 0.02 and sigma for terminal atoms of 0.02
Uanis(O16) \\sim Ueq: with sigma of 0.05 and sigma for terminal atoms of 0.05
4. Others
 Fixed Sof: Br6(0.6517) Br1(0.6317) Br4(0.6717) Br3(0.6717) Br5(0.6517)
 Br2(0.6317) Cl5(0.3483) Cl2(0.3683) Cl6(0.3483) Cl1(0.3683) Cl3(0.3283)
 Cl4(0.3283) O16(0.5) O15(0.5)
5.a Secondary CH2 refined with riding coordinates:
 C37(H37A,H37B), C31(H31A,H31B), C25(H25A,H25B), C22(H22A,H22B), C40(H40A,
 H40B), C38(H38A,H38B), C19(H19A,H19B), C23(H23A,H23B), C34(H34A,H34B),
 C20(H20A,H20B), C28(H28A,H28B), C32(H32A,H32B), C41(H41A,H41B), C29(H29A,H29B),
  C35(H35A,H35B), C26(H26A,H26B)
5.b Idealised Me refined as rotating group:
 C24(H24A,H24B,H24C), C42(H42A,H42B,H42C), C33(H33A,H33B,H33C), C39(H39A,H39B,
 H39C), C21(H21A,H21B,H21C), C36(H36A,H36B,H36C), C27(H27A,H27B,H27C), C30(H30A,
 H30B,H30C), C48(H48A,H48B,H48C), C45(H45A,H45B,H45C), C47(H47A,H47B,H47C),
 C44(H44A,H44B,H44C)
;
_olex2_submission_special_instructions 'No special instructions were received'
_oxdiff_exptl_absorpt_empirical_details
;
Empirical correction (ABSPACK) includes:
- Absorption correction using spherical harmonics
- Frame scaling
- Detector area scaling
;
_oxdiff_exptl_absorpt_empirical_full_max 1.152
_oxdiff_exptl_absorpt_empirical_full_min 0.918

loop_
_space_group_symop_operation_xyz
'x, y, z'
'-x, y+1/2, -z+1/2'
'-x, -y, -z'
'x, -y-1/2, z-1/2'

loop_
_atom_site_label
_atom_site_type_symbol
_atom_site_fract_x
_atom_site_fract_y
_atom_site_fract_z
_atom_site_U_iso_or_equiv
_atom_site_adp_type
_atom_site_occupancy
_atom_site_site_symmetry_order
_atom_site_calc_flag
_atom_site_refinement_flags_posn
_atom_site_refinement_flags_adp
_atom_site_refinement_flags_occupancy
_atom_site_disorder_assembly
_atom_site_disorder_group
Br6 Br 0.0792(2) 0.67260(14) 0.0310(4) 0.0257(6) Uani 0.6517 1 d . . P A -2
Fe2 Fe 0.22034(3) 0.68030(3) 0.39554(4) 0.01649(16) Uani 1 1 d . . . . .
Br1 Br 0.10145(10) 0.33094(9) 0.05298(18) 0.0211(4) Uani 0.6317 1 d . . P B -2
Br4 Br 0.08864(8) 0.48951(10) 0.4752(2) 0.0227(4) Uani 0.6717 1 d . . P C -2
Fe1 Fe 0.23946(3) 0.31646(3) 0.41203(4) 0.01723(16) Uani 1 1 d . . . . .
Br3 Br 0.38109(6) 0.50196(6) 0.36902(9) 0.0232(3) Uani 0.6717 1 d . . P D -2
Br5 Br 0.36436(9) 0.82161(8) 0.25167(13) 0.0309(3) Uani 0.6517 1 d . . P E -2
Br2 Br 0.38279(15) 0.17660(16) 0.2657(2) 0.0315(6) Uani 0.6317 1 d . . P F -2
O11 O 0.16573(14) 0.76165(13) -0.05048(19) 0.0184(6) Uani 1 1 d . . . . .
O12 O 0.16245(15) 0.67955(13) 0.2545(2) 0.0197(7) Uani 1 1 d . . . . .
O3 O 0.18662(14) 0.24356(13) -0.03517(19) 0.0177(6) Uani 1 1 d . . . . .
O7 O 0.16671(15) 0.60352(13) 0.4218(2) 0.0196(6) Uani 1 1 d . . . . .
O2 O 0.18251(15) 0.31893(13) 0.2726(2) 0.0192(6) Uani 1 1 d . . . . .
O1 O 0.29499(15) 0.26114(13) 0.3565(2) 0.0204(7) Uani 1 1 d . . . . .
O9 O 0.27550(15) 0.73630(13) 0.3397(2) 0.0204(7) Uani 1 1 d . . . . .
O10 O 0.28059(14) 0.81510(13) 0.0351(2) 0.0200(7) Uani 1 1 d . . . . .
O4 O 0.30036(15) 0.18651(13) 0.0498(2) 0.0202(7) Uani 1 1 d . . . . .
O8 O 0.18099(15) 0.38827(13) 0.4391(2) 0.0203(7) Uani 1 1 d . . . . .
O5 O 0.29669(14) 0.39269(13) 0.3980(2) 0.0197(7) Uani 1 1 d . . . . .
O6 O 0.28327(15) 0.60720(13) 0.3843(2) 0.0215(7) Uani 1 1 d . . . . .
N1 N 0.04755(19) 0.14769(17) 0.2286(3) 0.0262(9) Uani 1 1 d . . . . .
N2 N 0.50884(19) 0.30044(18) 0.5082(3) 0.0268(9) Uani 1 1 d . . . . .
C2 C 0.2084(2) 0.28921(19) 0.2146(3) 0.0171(9) Uani 1 1 d . . . . .
C16 C 0.1900(2) 0.75214(18) 0.0422(3) 0.0171(9) Uani 1 1 d . . . . .
C9 C 0.2631(2) 0.55447(19) 0.3984(3) 0.0192(9) Uani 1 1 d . . . . .
C10 C 0.1950(2) 0.5523(2) 0.4213(3) 0.0188(9) Uani 1 1 d . . . . .
C7 C 0.2704(2) 0.44372(19) 0.4056(3) 0.0180(9) Uani 1 1 d . . . . .
C5 C 0.2742(2) 0.21716(19) 0.1067(3) 0.0192(9) Uani 1 1 d . . . . .
C4 C 0.2100(2) 0.25045(18) 0.0583(3) 0.0167(9) Uani 1 1 d . . . . .
C18 C 0.1881(2) 0.71037(19) 0.1975(3) 0.0175(9) Uani 1 1 d . . . . .
C6 C 0.3033(2) 0.2204(2) 0.2073(3) 0.0225(10) Uani 1 1 d . . . . .
C17 C 0.1599(2) 0.71504(19) 0.0968(3) 0.0194(9) Uani 1 1 d D . . . .
C1 C 0.2727(2) 0.25573(19) 0.2633(3) 0.0180(9) Uani 1 1 d . . . . .
C15 C 0.2552(2) 0.7838(2) 0.0914(3) 0.0193(9) Uani 1 1 d . . . . .
C3 C 0.1803(2) 0.28608(19) 0.1136(3) 0.0179(9) Uani 1 1 d . . . . .
C13 C 0.2528(2) 0.74301(19) 0.2464(3) 0.0191(9) Uani 1 1 d . . . . .
C12 C 0.2021(2) 0.4413(2) 0.4299(3) 0.0193(9) Uani 1 1 d . . . . .
C11 C 0.1691(2) 0.49582(19) 0.4394(3) 0.0193(9) Uani 1 1 d D . . . .
C14 C 0.2841(2) 0.7782(2) 0.1912(3) 0.0219(10) Uani 1 1 d . . . . .
C8 C 0.2983(2) 0.5003(2) 0.3943(3) 0.0217(10) Uani 1 1 d D . . . .
C37 C 0.5308(2) 0.3394(2) 0.6001(3) 0.0294(11) Uani 1 1 d . . . . .
H37A H 0.5424 0.3116 0.6570 0.035 Uiso 1 1 calc R U . . .
H37B H 0.5733 0.3616 0.6015 0.035 Uiso 1 1 calc R U . . .
C31 C 0.5705(2) 0.2614(2) 0.5093(4) 0.0282(11) Uani 1 1 d . . . . .
H31A H 0.6085 0.2892 0.5085 0.034 Uiso 1 1 calc R U . . .
H31B H 0.5852 0.2387 0.5717 0.034 Uiso 1 1 calc R U . . .
C25 C 0.1166(3) 0.1192(2) 0.2359(4) 0.0373(13) Uani 1 1 d . . . . .
H25A H 0.1085 0.0771 0.2094 0.045 Uiso 1 1 calc R U . . .
H25B H 0.1374 0.1428 0.1935 0.045 Uiso 1 1 calc R U . . .
C22 C 0.0586(3) 0.2159(2) 0.2516(4) 0.0316(11) Uani 1 1 d . . . . .
H22A H 0.0883 0.2201 0.3198 0.038 Uiso 1 1 calc R U . . .
H22B H 0.0840 0.2333 0.2095 0.038 Uiso 1 1 calc R U . . .
C40 C 0.4470(2) 0.2610(2) 0.5065(4) 0.0292(11) Uani 1 1 d . . . . .
H40A H 0.4093 0.2885 0.5097 0.035 Uiso 1 1 calc R U . . .
H40B H 0.4315 0.2394 0.4433 0.035 Uiso 1 1 calc R U . . .
C38 C 0.4791(3) 0.3856(2) 0.6118(4) 0.0342(12) Uani 1 1 d . . . . .
H38A H 0.4337 0.3658 0.5993 0.041 Uiso 1 1 calc R U . . .
H38B H 0.4745 0.4193 0.5644 0.041 Uiso 1 1 calc R U . . .
C19 C -0.0009(3) 0.1378(2) 0.1264(3) 0.0305(11) Uani 1 1 d . . . . .
H19A H -0.0014 0.0934 0.1120 0.037 Uiso 1 1 calc R U . . .
H19B H -0.0477 0.1490 0.1266 0.037 Uiso 1 1 calc R U . . .
C23 C -0.0052(3) 0.2541(2) 0.2391(4) 0.0316(11) Uani 1 1 d . . . . .
H23A H -0.0280 0.2416 0.2874 0.038 Uiso 1 1 calc R U . . .
H23B H -0.0378 0.2477 0.1732 0.038 Uiso 1 1 calc R U . . .
C24 C 0.0151(3) 0.3212(2) 0.2531(4) 0.0405(13) Uani 1 1 d . . . . .
H24A H 0.0396 0.3327 0.2072 0.061 Uiso 1 1 calc R U . . .
H24B H 0.0449 0.3277 0.3198 0.061 Uiso 1 1 calc R U . . .
H24C H -0.0263 0.3465 0.2414 0.061 Uiso 1 1 calc R U . . .
C34 C 0.4864(3) 0.3401(2) 0.4172(3) 0.0321(12) Uani 1 1 d . . . . .
H34A H 0.4737 0.3128 0.3596 0.038 Uiso 1 1 calc R U . . .
H34B H 0.4446 0.3628 0.4174 0.038 Uiso 1 1 calc R U . . .
C42 C 0.3950(3) 0.1727(2) 0.5656(5) 0.0448(14) Uani 1 1 d . . . . .
H42A H 0.3879 0.1518 0.5033 0.067 Uiso 1 1 calc R U . . .
H42B H 0.3545 0.1976 0.5627 0.067 Uiso 1 1 calc R U . . .
H42C H 0.4020 0.1422 0.6176 0.067 Uiso 1 1 calc R U . . .
C20 C 0.0132(3) 0.1712(2) 0.0448(4) 0.0376(13) Uani 1 1 d . . . . .
H20A H 0.0587 0.1592 0.0400 0.045 Uiso 1 1 calc R U . . .
H20B H 0.0136 0.2159 0.0565 0.045 Uiso 1 1 calc R U . . .
C28 C 0.0156(3) 0.1185(2) 0.2991(3) 0.0334(12) Uani 1 1 d . . . . .
H28A H -0.0290 0.1388 0.2916 0.040 Uiso 1 1 calc R U . . .
H28B H 0.0456 0.1269 0.3660 0.040 Uiso 1 1 calc R U . . .
C33 C 0.6225(3) 0.1738(2) 0.4483(5) 0.0472(15) Uani 1 1 d . . . . .
H33A H 0.6179 0.1469 0.3923 0.071 Uiso 1 1 calc R U . . .
H33B H 0.6254 0.1489 0.5058 0.071 Uiso 1 1 calc R U . . .
H33C H 0.6642 0.1986 0.4603 0.071 Uiso 1 1 calc R U . . .
C32 C 0.5608(3) 0.2155(3) 0.4275(4) 0.0436(14) Uani 1 1 d . . . . .
H32A H 0.5190 0.1908 0.4208 0.052 Uiso 1 1 calc R U . . .
H32B H 0.5548 0.2374 0.3654 0.052 Uiso 1 1 calc R U . . .
C41 C 0.4583(3) 0.2142(3) 0.5865(4) 0.0477(15) Uani 1 1 d . . . . .
H41A H 0.4661 0.2351 0.6498 0.057 Uiso 1 1 calc R U . . .
H41B H 0.4994 0.1893 0.5900 0.057 Uiso 1 1 calc R U . . .
C29 C 0.0036(3) 0.0499(2) 0.2886(4) 0.0407(13) Uani 1 1 d . . . . .
H29A H -0.0312 0.0412 0.2251 0.049 Uiso 1 1 calc R U . . .
H29B H 0.0468 0.0292 0.2893 0.049 Uiso 1 1 calc R U . . .
C35 C 0.5391(3) 0.3858(2) 0.4057(4) 0.0374(13) Uani 1 1 d . . . . .
H35A H 0.5837 0.3650 0.4156 0.045 Uiso 1 1 calc R U . . .
H35B H 0.5456 0.4185 0.4551 0.045 Uiso 1 1 calc R U . . .
C39 C 0.5030(3) 0.4111(3) 0.7150(4) 0.0467(15) Uani 1 1 d . . . . .
H39A H 0.4684 0.4394 0.7242 0.070 Uiso 1 1 calc R U . . .
H39B H 0.5465 0.4329 0.7255 0.070 Uiso 1 1 calc R U . . .
H39C H 0.5096 0.3773 0.7617 0.070 Uiso 1 1 calc R U . . .
C21 C -0.0432(3) 0.1550(3) -0.0500(4) 0.0452(15) Uani 1 1 d . . . . .
H21A H -0.0425 0.1847 -0.1006 0.068 Uiso 1 1 calc R U . . .
H21B H -0.0880 0.1563 -0.0388 0.068 Uiso 1 1 calc R U . . .
H21C H -0.0351 0.1138 -0.0709 0.068 Uiso 1 1 calc R U . . .
C26 C 0.1680(3) 0.1159(3) 0.3358(5) 0.0573(18) Uani 1 1 d . . . . .
H26A H 0.1741 0.1571 0.3658 0.069 Uiso 1 1 calc R U . . .
H26B H 0.1506 0.0882 0.3772 0.069 Uiso 1 1 calc R U . . .
C36 C 0.5141(3) 0.4137(3) 0.3034(4) 0.0526(17) Uani 1 1 d . . . . .
H36A H 0.5123 0.3818 0.2550 0.079 Uiso 1 1 calc R U . . .
H36B H 0.5459 0.4460 0.2977 0.079 Uiso 1 1 calc R U . . .
H36C H 0.4683 0.4312 0.2921 0.079 Uiso 1 1 calc R U . . .
O14 O 0.1338(3) -0.0353(3) 0.2784(6) 0.129(3) Uani 1 1 d . . . . .
C27 C 0.2357(3) 0.0927(3) 0.3311(6) 0.069(2) Uani 1 1 d . . . . .
H27A H 0.2506 0.1173 0.2845 0.103 Uiso 1 1 calc R U . . .
H27B H 0.2311 0.0498 0.3102 0.103 Uiso 1 1 calc R U . . .
H27C H 0.2699 0.0958 0.3956 0.103 Uiso 1 1 calc R U . . .
C46 C 0.1736(4) -0.0751(3) 0.2710(6) 0.068(2) Uani 1 1 d . . . . .
O13 O 0.3361(4) 0.5047(3) 0.0859(6) 0.134(3) Uani 1 1 d . . . . .
C30 C -0.0209(5) 0.0244(3) 0.3697(5) 0.085(3) Uani 1 1 d . . . . .
H30A H -0.0272 -0.0200 0.3616 0.127 Uiso 1 1 calc R U . . .
H30B H -0.0647 0.0435 0.3674 0.127 Uiso 1 1 calc R U . . .
H30C H 0.0133 0.0331 0.4325 0.127 Uiso 1 1 calc R U . . .
C48 C 0.2128(4) -0.0691(4) 0.1978(6) 0.083(2) Uani 1 1 d . . . . .
H48A H 0.2009 -0.1033 0.1518 0.124 Uiso 1 1 calc R U . . .
H48B H 0.2622 -0.0697 0.2320 0.124 Uiso 1 1 calc R U . . .
H48C H 0.2006 -0.0303 0.1625 0.124 Uiso 1 1 calc R U . . .
C43 C 0.2816(5) 0.5017(4) 0.1047(6) 0.080(2) Uani 1 1 d . . . . .
C45 C 0.2558(4) 0.4414(4) 0.1240(6) 0.087(3) Uani 1 1 d . . . . .
H45A H 0.2651 0.4108 0.0800 0.130 Uiso 1 1 calc R U . . .
H45B H 0.2062 0.4439 0.1133 0.130 Uiso 1 1 calc R U . . .
H45C H 0.2790 0.4294 0.1916 0.130 Uiso 1 1 calc R U . . .
C47 C 0.1858(5) -0.1298(4) 0.3354(7) 0.106(3) Uani 1 1 d . . . . .
H47A H 0.1577 -0.1269 0.3793 0.159 Uiso 1 1 calc R U . . .
H47B H 0.2344 -0.1317 0.3738 0.159 Uiso 1 1 calc R U . . .
H47C H 0.1733 -0.1669 0.2956 0.159 Uiso 1 1 calc R U . . .
C44 C 0.2428(5) 0.5567(4) 0.1166(8) 0.108(3) Uani 1 1 d . . . . .
H44A H 0.2706 0.5809 0.1718 0.162 Uiso 1 1 calc R U . . .
H44B H 0.2001 0.5441 0.1287 0.162 Uiso 1 1 calc R U . . .
H44C H 0.2318 0.5815 0.0572 0.162 Uiso 1 1 calc R U . . .
Cl5 Cl 0.3505(7) 0.8247(7) 0.2542(11) 0.110(6) Uani 0.3483 1 d . . P E 2
Cl2 Cl 0.3782(9) 0.1801(9) 0.2675(13) 0.072(6) Uani 0.3683 1 d . . P F 2
Cl6 Cl 0.0843(10) 0.6736(9) 0.043(2) 0.037(5) Uani 0.3483 1 d D . P A 2
Cl1 Cl 0.1051(7) 0.3308(7) 0.0581(11) 0.072(5) Uani 0.3683 1 d . . P B 2
Cl3 Cl 0.3773(7) 0.5046(7) 0.3651(13) 0.120(6) Uani 0.3283 1 d D . P D 2
Cl4 Cl 0.0917(7) 0.4925(8) 0.4705(14) 0.069(5) Uani 0.3283 1 d D . P C 2
O16 O 0.4418(15) 0.4971(9) -0.0696(15) 0.220(11) Uani 0.5 1 d . U P G 3
O15 O 0.4851(11) 0.5642(15) -0.020(2) 0.255(11) Uani 0.5 1 d . U P G -3

loop_
_atom_site_aniso_label
_atom_site_aniso_U_11
_atom_site_aniso_U_22
_atom_site_aniso_U_33
_atom_site_aniso_U_23
_atom_site_aniso_U_13
_atom_site_aniso_U_12
Br6 0.0259(11) 0.0326(12) 0.0162(13) 0.0036(6) 0.0030(9) -0.0112(7)
Fe2 0.0201(3) 0.0176(3) 0.0128(3) 0.0005(2) 0.0067(3) 0.0016(2)
Br1 0.0180(7) 0.0314(10) 0.0123(10) 0.0032(7) 0.0023(7) 0.0081(7)
Br4 0.0198(7) 0.0186(8) 0.0343(10) 0.0061(7) 0.0153(7) 0.0031(6)
Fe1 0.0219(3) 0.0174(3) 0.0123(3) -0.0001(2) 0.0051(3) 0.0005(3)
Br3 0.0219(6) 0.0166(6) 0.0375(6) -0.0021(5) 0.0187(5) -0.0022(5)
Br5 0.0229(5) 0.0467(7) 0.0173(6) 0.0085(5) -0.0024(4) -0.0192(4)
Br2 0.0255(9) 0.0500(11) 0.0146(10) -0.0048(8) -0.0004(8) 0.0201(8)
O11 0.0217(16) 0.0206(15) 0.0127(15) -0.0003(12) 0.0048(13) -0.0042(12)
O12 0.0217(16) 0.0245(16) 0.0150(15) 0.0028(12) 0.0088(13) -0.0029(13)
O3 0.0219(16) 0.0181(15) 0.0108(14) 0.0004(12) 0.0017(12) 0.0021(12)
O7 0.0221(16) 0.0190(16) 0.0207(16) 0.0033(12) 0.0109(13) 0.0044(13)
O2 0.0231(16) 0.0208(16) 0.0137(15) 0.0002(12) 0.0058(13) 0.0031(13)
O1 0.0255(17) 0.0200(16) 0.0129(15) -0.0017(12) 0.0020(13) 0.0031(13)
O9 0.0225(16) 0.0229(16) 0.0137(15) 0.0001(12) 0.0028(13) -0.0046(13)
O10 0.0181(15) 0.0264(17) 0.0139(15) 0.0024(12) 0.0026(13) -0.0064(13)
O4 0.0216(16) 0.0240(16) 0.0141(15) -0.0008(12) 0.0043(13) 0.0056(13)
O8 0.0218(16) 0.0200(16) 0.0212(16) 0.0011(13) 0.0096(13) 0.0005(13)
O5 0.0219(16) 0.0190(16) 0.0199(16) 0.0017(12) 0.0087(13) 0.0032(13)
O6 0.0254(17) 0.0189(16) 0.0245(17) -0.0012(13) 0.0142(14) -0.0016(13)
N1 0.025(2) 0.025(2) 0.029(2) -0.0061(17) 0.0088(18) -0.0058(17)
N2 0.026(2) 0.025(2) 0.028(2) -0.0011(17) 0.0055(18) -0.0014(17)
C2 0.019(2) 0.016(2) 0.018(2) 0.0014(17) 0.0070(18) -0.0006(17)
C16 0.021(2) 0.016(2) 0.015(2) -0.0020(17) 0.0061(18) -0.0008(17)
C9 0.024(2) 0.022(2) 0.012(2) -0.0006(17) 0.0076(19) -0.0024(19)
C10 0.020(2) 0.024(2) 0.011(2) -0.0004(17) 0.0039(18) -0.0005(18)
C7 0.021(2) 0.021(2) 0.012(2) 0.0003(17) 0.0056(18) 0.0012(18)
C5 0.022(2) 0.019(2) 0.016(2) -0.0023(18) 0.0055(19) -0.0016(18)
C4 0.018(2) 0.015(2) 0.015(2) 0.0034(17) 0.0020(18) -0.0018(17)
C18 0.021(2) 0.016(2) 0.015(2) -0.0011(17) 0.0064(19) 0.0011(17)
C6 0.024(2) 0.023(2) 0.018(2) 0.0022(18) 0.0020(19) 0.0094(19)
C17 0.015(2) 0.021(2) 0.020(2) -0.0034(18) 0.0028(19) -0.0053(18)
C1 0.021(2) 0.017(2) 0.015(2) 0.0002(17) 0.0053(19) -0.0016(18)
C15 0.019(2) 0.022(2) 0.018(2) -0.0009(18) 0.0080(19) -0.0014(18)
C3 0.017(2) 0.018(2) 0.019(2) 0.0046(17) 0.0043(18) 0.0021(17)
C13 0.023(2) 0.019(2) 0.015(2) -0.0014(17) 0.0047(19) -0.0015(18)
C12 0.022(2) 0.022(2) 0.012(2) 0.0000(17) 0.0033(18) -0.0008(18)
C11 0.022(2) 0.020(2) 0.019(2) 0.0012(18) 0.0100(19) 0.0008(18)
C14 0.022(2) 0.024(2) 0.016(2) -0.0019(18) 0.0019(19) -0.0096(19)
C8 0.022(2) 0.025(2) 0.022(2) 0.0011(19) 0.012(2) 0.0006(19)
C37 0.030(3) 0.028(3) 0.026(3) -0.002(2) 0.002(2) -0.008(2)
C31 0.019(2) 0.029(3) 0.034(3) 0.003(2) 0.003(2) 0.002(2)
C25 0.035(3) 0.031(3) 0.047(3) -0.009(2) 0.014(3) 0.001(2)
C22 0.034(3) 0.027(3) 0.033(3) -0.008(2) 0.011(2) -0.004(2)
C40 0.021(2) 0.031(3) 0.035(3) -0.007(2) 0.006(2) -0.003(2)
C38 0.043(3) 0.030(3) 0.035(3) 0.000(2) 0.019(3) -0.003(2)
C19 0.037(3) 0.028(3) 0.026(3) -0.002(2) 0.009(2) -0.005(2)
C23 0.033(3) 0.034(3) 0.028(3) -0.003(2) 0.010(2) -0.002(2)
C24 0.046(3) 0.035(3) 0.050(3) 0.000(3) 0.030(3) 0.007(3)
C34 0.038(3) 0.032(3) 0.025(3) 0.000(2) 0.007(2) 0.010(2)
C42 0.029(3) 0.036(3) 0.067(4) 0.006(3) 0.011(3) -0.009(2)
C20 0.052(3) 0.030(3) 0.035(3) -0.001(2) 0.019(3) -0.004(3)
C28 0.039(3) 0.040(3) 0.021(3) -0.002(2) 0.008(2) -0.004(2)
C33 0.033(3) 0.034(3) 0.074(4) -0.009(3) 0.016(3) 0.005(2)
C32 0.030(3) 0.049(4) 0.047(3) -0.010(3) 0.005(3) 0.007(3)
C41 0.043(3) 0.046(3) 0.049(4) 0.009(3) 0.006(3) -0.022(3)
C29 0.058(4) 0.031(3) 0.037(3) 0.005(2) 0.020(3) -0.001(3)
C35 0.054(4) 0.034(3) 0.030(3) 0.003(2) 0.022(3) 0.006(3)
C39 0.064(4) 0.044(3) 0.042(3) -0.010(3) 0.031(3) -0.021(3)
C21 0.070(4) 0.038(3) 0.031(3) 0.005(2) 0.020(3) 0.006(3)
C26 0.039(3) 0.043(4) 0.071(4) -0.016(3) -0.011(3) 0.011(3)
C36 0.073(4) 0.049(4) 0.050(4) 0.019(3) 0.039(3) 0.031(3)
O14 0.113(5) 0.054(4) 0.257(9) 0.030(4) 0.109(6) 0.032(4)
C27 0.044(4) 0.044(4) 0.106(6) 0.004(4) 0.004(4) 0.005(3)
C46 0.054(4) 0.032(3) 0.117(6) -0.005(4) 0.023(4) 0.004(3)
O13 0.145(7) 0.121(6) 0.178(8) -0.025(5) 0.113(6) -0.026(5)
C30 0.153(8) 0.058(5) 0.067(5) 0.002(4) 0.069(6) -0.023(5)
C48 0.099(6) 0.072(5) 0.074(5) -0.003(4) 0.023(5) 0.020(5)
C43 0.098(7) 0.077(6) 0.076(6) -0.018(4) 0.042(5) -0.023(5)
C45 0.098(6) 0.066(5) 0.097(6) -0.016(5) 0.030(5) -0.018(5)
C47 0.120(8) 0.074(6) 0.153(9) 0.047(6) 0.084(7) 0.047(6)
C44 0.116(8) 0.078(7) 0.137(9) 0.021(6) 0.051(7) 0.027(6)
Cl5 0.124(11) 0.161(11) 0.061(6) 0.007(6) 0.048(6) -0.069(8)
Cl2 0.076(10) 0.095(10) 0.045(7) -0.022(6) 0.018(6) 0.031(6)
Cl6 0.020(4) 0.071(9) 0.015(6) 0.002(3) -0.003(3) -0.017(4)
Cl1 0.086(9) 0.090(9) 0.032(7) 0.009(6) 0.008(6) 0.017(7)
Cl3 0.107(11) 0.094(11) 0.186(14) -0.008(9) 0.085(10) 0.010(8)
Cl4 0.093(10) 0.059(9) 0.060(9) 0.019(6) 0.032(7) 0.025(7)
O16 0.40(3) 0.181(17) 0.182(16) -0.032(13) 0.236(19) -0.065(19)
O15 0.181(14) 0.35(2) 0.311(19) -0.028(16) 0.197(14) 0.017(14)

loop_
_atom_type_symbol
_atom_type_description
_atom_type_scat_dispersion_real
_atom_type_scat_dispersion_imag
_atom_type_scat_source
C C 0.0033 0.0016 'International Tables Vol C Tables 4.2.6.8 and 6.1.1.4'
H H 0.0000 0.0000 'International Tables Vol C Tables 4.2.6.8 and 6.1.1.4'
Br Br -0.2901 2.4595 'International Tables Vol C Tables 4.2.6.8 and 6.1.1.4'
Cl Cl 0.1484 0.1585 'International Tables Vol C Tables 4.2.6.8 and 6.1.1.4'
Fe Fe 0.3463 0.8444 'International Tables Vol C Tables 4.2.6.8 and 6.1.1.4'
N N 0.0061 0.0033 'International Tables Vol C Tables 4.2.6.8 and 6.1.1.4'
O O 0.0106 0.0060 'International Tables Vol C Tables 4.2.6.8 and 6.1.1.4'

loop_
_geom_angle_atom_site_label_1
_geom_angle_atom_site_label_2
_geom_angle_atom_site_label_3
_geom_angle
_geom_angle_site_symmetry_1
_geom_angle_site_symmetry_3
_geom_angle_publ_flag
O11 Fe2 O12 99.98(12) 4_576 . ?
O11 Fe2 O7 92.83(11) 4_576 . ?
O11 Fe2 O10 79.77(11) 4_576 4_576 ?
O11 Fe2 O6 161.22(11) 4_576 . ?
O12 Fe2 O7 89.90(11) . . ?
O12 Fe2 O6 95.76(12) . . ?
O9 Fe2 O11 102.90(12) . 4_576 ?
O9 Fe2 O12 80.02(11) . . ?
O9 Fe2 O7 162.53(12) . . ?
O9 Fe2 O10 97.19(12) . 4_576 ?
O9 Fe2 O6 89.83(12) . . ?
O10 Fe2 O12 177.08(12) 4_576 . ?
O10 Fe2 O7 93.02(12) 4_576 . ?
O10 Fe2 O6 85.03(11) 4_576 . ?
O6 Fe2 O7 76.93(11) . . ?
O3 Fe1 O4 81.01(11) 4_566 4_566 ?
O3 Fe1 O8 90.70(12) 4_566 . ?
O3 Fe1 O5 161.93(11) 4_566 . ?
O2 Fe1 O3 100.75(12) . 4_566 ?
O2 Fe1 O4 177.38(12) . 4_566 ?
O2 Fe1 O8 88.70(11) . . ?
O2 Fe1 O5 93.00(11) . . ?
O1 Fe1 O3 101.54(12) . 4_566 ?
O1 Fe1 O2 80.71(11) . . ?
O1 Fe1 O4 97.05(12) . 4_566 ?
O1 Fe1 O8 165.08(12) . . ?
O1 Fe1 O5 92.15(12) . . ?
O4 Fe1 O8 93.24(12) 4_566 . ?
O4 Fe1 O5 85.69(11) 4_566 . ?
O5 Fe1 O8 77.85(11) . . ?
C16 O11 Fe2 115.0(3) . 4_575 ?
C18 O12 Fe2 114.3(3) . . ?
C4 O3 Fe1 113.9(3) . 4_565 ?
C10 O7 Fe2 116.1(3) . . ?
C2 O2 Fe1 114.3(3) . . ?
C1 O1 Fe1 114.5(3) . . ?
C13 O9 Fe2 115.1(3) . . ?
C15 O10 Fe2 114.6(3) . 4_575 ?
C5 O4 Fe1 113.3(3) . 4_565 ?
C12 O8 Fe1 115.9(3) . . ?
C7 O5 Fe1 115.5(3) . . ?
C9 O6 Fe2 116.4(3) . . ?
C25 N1 C22 108.1(4) . . ?
C25 N1 C19 109.0(4) . . ?
C19 N1 C22 111.1(4) . . ?
C28 N1 C25 111.5(4) . . ?
C28 N1 C22 109.3(4) . . ?
C28 N1 C19 107.8(3) . . ?
C37 N2 C40 110.5(4) . . ?
C31 N2 C37 106.3(3) . . ?
C31 N2 C40 111.5(4) . . ?
C31 N2 C34 111.0(4) . . ?
C34 N2 C37 111.4(4) . . ?
C34 N2 C40 106.1(4) . . ?
O2 C2 C1 114.9(4) . . ?
O2 C2 C3 125.5(4) . . ?
C3 C2 C1 119.6(4) . . ?
O11 C16 C17 125.5(4) . . ?
O11 C16 C15 115.2(4) . . ?
C17 C16 C15 119.3(4) . . ?
O6 C9 C10 115.4(4) . . ?
O6 C9 C8 124.6(4) . . ?
C8 C9 C10 119.9(4) . . ?
O7 C10 C9 115.1(4) . . ?
O7 C10 C11 125.4(4) . . ?
C11 C10 C9 119.5(4) . . ?
O5 C7 C12 115.6(4) . . ?
O5 C7 C8 125.0(4) . . ?
C8 C7 C12 119.4(4) . . ?
O4 C5 C4 115.8(4) . . ?
O4 C5 C6 124.1(4) . . ?
C6 C5 C4 120.2(4) . . ?
O3 C4 C5 115.2(4) . . ?
O3 C4 C3 125.5(4) . . ?
C3 C4 C5 119.2(4) . . ?
O12 C18 C17 125.7(4) . . ?
O12 C18 C13 115.2(4) . . ?
C17 C18 C13 119.1(4) . . ?
C5 C6 Br2 118.9(3) . . ?
C5 C6 C1 120.5(4) . . ?
C5 C6 Cl2 121.5(7) . . ?
C1 C6 Br2 120.6(3) . . ?
C1 C6 Cl2 118.0(7) . . ?
Cl2 C6 Br2 2.6(7) . . ?
C16 C17 Br6 118.1(4) . . ?
C16 C17 Cl6 122.1(10) . . ?
C18 C17 Br6 120.7(4) . . ?
C18 C17 C16 121.2(4) . . ?
C18 C17 Cl6 116.8(10) . . ?
Cl6 C17 Br6 3.9(11) . . ?
O1 C1 C2 115.4(4) . . ?
O1 C1 C6 125.3(4) . . ?
C6 C1 C2 119.3(4) . . ?
O10 C15 C16 115.2(4) . . ?
O10 C15 C14 125.4(4) . . ?
C14 C15 C16 119.5(4) . . ?
C2 C3 Br1 119.1(3) . . ?
C2 C3 Cl1 117.6(6) . . ?
C4 C3 Br1 119.7(3) . . ?
C4 C3 C2 121.2(4) . . ?
C4 C3 Cl1 121.2(6) . . ?
Cl1 C3 Br1 1.6(6) . . ?
O9 C13 C18 115.2(4) . . ?
O9 C13 C14 125.2(4) . . ?
C14 C13 C18 119.6(4) . . ?
O8 C12 C7 114.9(4) . . ?
O8 C12 C11 125.5(4) . . ?
C11 C12 C7 119.5(4) . . ?
C10 C11 Br4 122.2(3) . . ?
C10 C11 Cl4 120.2(6) . . ?
C12 C11 Br4 117.2(3) . . ?
C12 C11 C10 120.6(4) . . ?
C12 C11 Cl4 119.1(6) . . ?
Cl4 C11 Br4 2.3(7) . . ?
C15 C14 Br5 118.4(3) . . ?
C15 C14 C13 121.3(4) . . ?
C15 C14 Cl5 120.9(6) . . ?
C13 C14 Br5 120.3(3) . . ?
C13 C14 Cl5 116.8(6) . . ?
Cl5 C14 Br5 8.5(6) . . ?
C9 C8 Br3 120.7(3) . . ?
C9 C8 Cl3 118.6(6) . . ?
C7 C8 Br3 118.5(3) . . ?
C7 C8 C9 120.8(4) . . ?
C7 C8 Cl3 120.4(6) . . ?
Cl3 C8 Br3 2.8(6) . . ?
N2 C37 H37A 108.2 . . ?
N2 C37 H37B 108.2 . . ?
H37A C37 H37B 107.4 . . ?
C38 C37 N2 116.2(4) . . ?
C38 C37 H37A 108.2 . . ?
C38 C37 H37B 108.2 . . ?
N2 C31 H31A 108.1 . . ?
N2 C31 H31B 108.1 . . ?
H31A C31 H31B 107.3 . . ?
C32 C31 N2 117.0(4) . . ?
C32 C31 H31A 108.1 . . ?
C32 C31 H31B 108.1 . . ?
N1 C25 H25A 108.1 . . ?
N1 C25 H25B 108.1 . . ?
H25A C25 H25B 107.3 . . ?
C26 C25 N1 116.7(4) . . ?
C26 C25 H25A 108.1 . . ?
C26 C25 H25B 108.1 . . ?
N1 C22 H22A 108.2 . . ?
N1 C22 H22B 108.2 . . ?
H22A C22 H22B 107.3 . . ?
C23 C22 N1 116.5(4) . . ?
C23 C22 H22A 108.2 . . ?
C23 C22 H22B 108.2 . . ?
N2 C40 H40A 108.3 . . ?
N2 C40 H40B 108.3 . . ?
H40A C40 H40B 107.4 . . ?
C41 C40 N2 116.1(4) . . ?
C41 C40 H40A 108.3 . . ?
C41 C40 H40B 108.3 . . ?
C37 C38 H38A 109.9 . . ?
C37 C38 H38B 109.9 . . ?
C37 C38 C39 109.1(4) . . ?
H38A C38 H38B 108.3 . . ?
C39 C38 H38A 109.9 . . ?
C39 C38 H38B 109.9 . . ?
N1 C19 H19A 107.8 . . ?
N1 C19 H19B 107.8 . . ?
H19A C19 H19B 107.1 . . ?
C20 C19 N1 118.1(4) . . ?
C20 C19 H19A 107.8 . . ?
C20 C19 H19B 107.8 . . ?
C22 C23 H23A 109.9 . . ?
C22 C23 H23B 109.9 . . ?
C22 C23 C24 109.0(4) . . ?
H23A C23 H23B 108.3 . . ?
C24 C23 H23A 109.9 . . ?
C24 C23 H23B 109.9 . . ?
C23 C24 H24A 109.5 . . ?
C23 C24 H24B 109.5 . . ?
C23 C24 H24C 109.5 . . ?
H24A C24 H24B 109.5 . . ?
H24A C24 H24C 109.5 . . ?
H24B C24 H24C 109.5 . . ?
N2 C34 H34A 108.4 . . ?
N2 C34 H34B 108.4 . . ?
H34A C34 H34B 107.4 . . ?
C35 C34 N2 115.6(4) . . ?
C35 C34 H34A 108.4 . . ?
C35 C34 H34B 108.4 . . ?
H42A C42 H42B 109.5 . . ?
H42A C42 H42C 109.5 . . ?
H42B C42 H42C 109.5 . . ?
C41 C42 H42A 109.5 . . ?
C41 C42 H42B 109.5 . . ?
C41 C42 H42C 109.5 . . ?
C19 C20 H20A 110.0 . . ?
C19 C20 H20B 110.0 . . ?
C19 C20 C21 108.5(4) . . ?
H20A C20 H20B 108.4 . . ?
C21 C20 H20A 110.0 . . ?
C21 C20 H20B 110.0 . . ?
N1 C28 H28A 108.3 . . ?
N1 C28 H28B 108.3 . . ?
N1 C28 C29 116.1(4) . . ?
H28A C28 H28B 107.4 . . ?
C29 C28 H28A 108.3 . . ?
C29 C28 H28B 108.3 . . ?
H33A C33 H33B 109.5 . . ?
H33A C33 H33C 109.5 . . ?
H33B C33 H33C 109.5 . . ?
C32 C33 H33A 109.5 . . ?
C32 C33 H33B 109.5 . . ?
C32 C33 H33C 109.5 . . ?
C31 C32 H32A 109.7 . . ?
C31 C32 H32B 109.7 . . ?
C33 C32 C31 110.0(4) . . ?
C33 C32 H32A 109.7 . . ?
C33 C32 H32B 109.7 . . ?
H32A C32 H32B 108.2 . . ?
C40 C41 C42 109.2(5) . . ?
C40 C41 H41A 109.8 . . ?
C40 C41 H41B 109.8 . . ?
C42 C41 H41A 109.8 . . ?
C42 C41 H41B 109.8 . . ?
H41A C41 H41B 108.3 . . ?
C28 C29 H29A 109.3 . . ?
C28 C29 H29B 109.3 . . ?
H29A C29 H29B 108.0 . . ?
C30 C29 C28 111.5(5) . . ?
C30 C29 H29A 109.3 . . ?
C30 C29 H29B 109.3 . . ?
C34 C35 H35A 109.8 . . ?
C34 C35 H35B 109.8 . . ?
C34 C35 C36 109.3(5) . . ?
H35A C35 H35B 108.3 . . ?
C36 C35 H35A 109.8 . . ?
C36 C35 H35B 109.8 . . ?
C38 C39 H39A 109.5 . . ?
C38 C39 H39B 109.5 . . ?
C38 C39 H39C 109.5 . . ?
H39A C39 H39B 109.5 . . ?
H39A C39 H39C 109.5 . . ?
H39B C39 H39C 109.5 . . ?
C20 C21 H21A 109.5 . . ?
C20 C21 H21B 109.5 . . ?
C20 C21 H21C 109.5 . . ?
H21A C21 H21B 109.5 . . ?
H21A C21 H21C 109.5 . . ?
H21B C21 H21C 109.5 . . ?
C25 C26 H26A 109.4 . . ?
C25 C26 H26B 109.4 . . ?
H26A C26 H26B 108.0 . . ?
C27 C26 C25 111.0(6) . . ?
C27 C26 H26A 109.4 . . ?
C27 C26 H26B 109.4 . . ?
C35 C36 H36A 109.5 . . ?
C35 C36 H36B 109.5 . . ?
C35 C36 H36C 109.5 . . ?
H36A C36 H36B 109.5 . . ?
H36A C36 H36C 109.5 . . ?
H36B C36 H36C 109.5 . . ?
C26 C27 H27A 109.5 . . ?
C26 C27 H27B 109.5 . . ?
C26 C27 H27C 109.5 . . ?
H27A C27 H27B 109.5 . . ?
H27A C27 H27C 109.5 . . ?
H27B C27 H27C 109.5 . . ?
O14 C46 C48 120.7(7) . . ?
O14 C46 C47 120.4(8) . . ?
C47 C46 C48 118.8(6) . . ?
C29 C30 H30A 109.5 . . ?
C29 C30 H30B 109.5 . . ?
C29 C30 H30C 109.5 . . ?
H30A C30 H30B 109.5 . . ?
H30A C30 H30C 109.5 . . ?
H30B C30 H30C 109.5 . . ?
C46 C48 H48A 109.5 . . ?
C46 C48 H48B 109.5 . . ?
C46 C48 H48C 109.5 . . ?
H48A C48 H48B 109.5 . . ?
H48A C48 H48C 109.5 . . ?
H48B C48 H48C 109.5 . . ?
O13 C43 C45 119.4(9) . . ?
O13 C43 C44 122.6(8) . . ?
C45 C43 C44 117.8(8) . . ?
C43 C45 H45A 109.5 . . ?
C43 C45 H45B 109.5 . . ?
C43 C45 H45C 109.5 . . ?
H45A C45 H45B 109.5 . . ?
H45A C45 H45C 109.5 . . ?
H45B C45 H45C 109.5 . . ?
C46 C47 H47A 109.5 . . ?
C46 C47 H47B 109.5 . . ?
C46 C47 H47C 109.5 . . ?
H47A C47 H47B 109.5 . . ?
H47A C47 H47C 109.5 . . ?
H47B C47 H47C 109.5 . . ?
C43 C44 H44A 109.5 . . ?
C43 C44 H44B 109.5 . . ?
C43 C44 H44C 109.5 . . ?
H44A C44 H44B 109.5 . . ?
H44A C44 H44C 109.5 . . ?
H44B C44 H44C 109.5 . . ?

loop_
_geom_bond_atom_site_label_1
_geom_bond_atom_site_label_2
_geom_bond_distance
_geom_bond_site_symmetry_2
_geom_bond_publ_flag
Br6 C17 1.877(6) . ?
Fe2 O11 2.000(3) 4_576 ?
Fe2 O12 2.017(3) . ?
Fe2 O7 2.101(3) . ?
Fe2 O9 1.995(3) . ?
Fe2 O10 2.017(3) 4_576 ?
Fe2 O6 2.088(3) . ?
Br1 C3 1.861(5) . ?
Br4 C11 1.877(5) . ?
Fe1 O3 1.994(3) 4_566 ?
Fe1 O2 1.993(3) . ?
Fe1 O1 1.988(3) . ?
Fe1 O4 1.999(3) 4_566 ?
Fe1 O8 2.081(3) . ?
Fe1 O5 2.080(3) . ?
Br3 C8 1.841(5) . ?
Br5 C14 1.865(4) . ?
Br2 C6 1.853(5) . ?
O11 Fe2 2.000(3) 4_575 ?
O11 C16 1.294(5) . ?
O12 C18 1.293(5) . ?
O3 Fe1 1.994(3) 4_565 ?
O3 C4 1.295(5) . ?
O7 C10 1.261(5) . ?
O2 C2 1.295(5) . ?
O1 C1 1.288(5) . ?
O9 C13 1.292(5) . ?
O10 Fe2 2.017(3) 4_575 ?
O10 C15 1.287(5) . ?
O4 Fe1 1.999(3) 4_565 ?
O4 C5 1.296(5) . ?
O8 C12 1.257(5) . ?
O5 C7 1.257(5) . ?
O6 C9 1.260(5) . ?
N1 C25 1.518(6) . ?
N1 C22 1.527(6) . ?
N1 C19 1.520(6) . ?
N1 C28 1.510(6) . ?
N2 C37 1.524(6) . ?
N2 C31 1.518(6) . ?
N2 C40 1.524(6) . ?
N2 C34 1.521(6) . ?
C2 C1 1.480(6) . ?
C2 C3 1.396(6) . ?
C16 C17 1.399(6) . ?
C16 C15 1.478(6) . ?
C9 C10 1.529(6) . ?
C9 C8 1.395(6) . ?
C10 C11 1.398(6) . ?
C7 C12 1.542(6) . ?
C7 C8 1.391(6) . ?
C5 C4 1.477(6) . ?
C5 C6 1.392(6) . ?
C4 C3 1.383(6) . ?
C18 C17 1.394(6) . ?
C18 C13 1.479(6) . ?
C6 C1 1.397(6) . ?
C6 Cl2 1.750(18) . ?
C17 Cl6 1.754(17) . ?
C15 C14 1.385(6) . ?
C3 Cl1 1.791(15) . ?
C13 C14 1.396(6) . ?
C12 C11 1.397(6) . ?
C11 Cl4 1.776(12) . ?
C14 Cl5 1.717(15) . ?
C8 Cl3 1.796(13) . ?
C37 H37A 0.9900 . ?
C37 H37B 0.9900 . ?
C37 C38 1.510(7) . ?
C31 H31A 0.9900 . ?
C31 H31B 0.9900 . ?
C31 C32 1.516(7) . ?
C25 H25A 0.9900 . ?
C25 H25B 0.9900 . ?
C25 C26 1.504(8) . ?
C22 H22A 0.9900 . ?
C22 H22B 0.9900 . ?
C22 C23 1.514(7) . ?
C40 H40A 0.9900 . ?
C40 H40B 0.9900 . ?
C40 C41 1.506(7) . ?
C38 H38A 0.9900 . ?
C38 H38B 0.9900 . ?
C38 C39 1.524(7) . ?
C19 H19A 0.9900 . ?
C19 H19B 0.9900 . ?
C19 C20 1.488(7) . ?
C23 H23A 0.9900 . ?
C23 H23B 0.9900 . ?
C23 C24 1.518(7) . ?
C24 H24A 0.9800 . ?
C24 H24B 0.9800 . ?
C24 H24C 0.9800 . ?
C34 H34A 0.9900 . ?
C34 H34B 0.9900 . ?
C34 C35 1.516(7) . ?
C42 H42A 0.9800 . ?
C42 H42B 0.9800 . ?
C42 H42C 0.9800 . ?
C42 C41 1.534(7) . ?
C20 H20A 0.9900 . ?
C20 H20B 0.9900 . ?
C20 C21 1.537(8) . ?
C28 H28A 0.9900 . ?
C28 H28B 0.9900 . ?
C28 C29 1.518(7) . ?
C33 H33A 0.9800 . ?
C33 H33B 0.9800 . ?
C33 H33C 0.9800 . ?
C33 C32 1.510(7) . ?
C32 H32A 0.9900 . ?
C32 H32B 0.9900 . ?
C41 H41A 0.9900 . ?
C41 H41B 0.9900 . ?
C29 H29A 0.9900 . ?
C29 H29B 0.9900 . ?
C29 C30 1.515(8) . ?
C35 H35A 0.9900 . ?
C35 H35B 0.9900 . ?
C35 C36 1.534(7) . ?
C39 H39A 0.9800 . ?
C39 H39B 0.9800 . ?
C39 H39C 0.9800 . ?
C21 H21A 0.9800 . ?
C21 H21B 0.9800 . ?
C21 H21C 0.9800 . ?
C26 H26A 0.9900 . ?
C26 H26B 0.9900 . ?
C26 C27 1.496(8) . ?
C36 H36A 0.9800 . ?
C36 H36B 0.9800 . ?
C36 H36C 0.9800 . ?
O14 C46 1.217(8) . ?
C27 H27A 0.9800 . ?
C27 H27B 0.9800 . ?
C27 H27C 0.9800 . ?
C46 C48 1.517(10) . ?
C46 C47 1.487(10) . ?
O13 C43 1.229(10) . ?
C30 H30A 0.9800 . ?
C30 H30B 0.9800 . ?
C30 H30C 0.9800 . ?
C48 H48A 0.9800 . ?
C48 H48B 0.9800 . ?
C48 H48C 0.9800 . ?
C43 C45 1.476(10) . ?
C43 C44 1.479(11) . ?
C45 H45A 0.9800 . ?
C45 H45B 0.9800 . ?
C45 H45C 0.9800 . ?
C47 H47A 0.9800 . ?
C47 H47B 0.9800 . ?
C47 H47C 0.9800 . ?
C44 H44A 0.9800 . ?
C44 H44B 0.9800 . ?
C44 H44C 0.9800 . ?
O16 O15 1.75(3) . ?

loop_
_geom_torsion_atom_site_label_1
_geom_torsion_atom_site_label_2
_geom_torsion_atom_site_label_3
_geom_torsion_atom_site_label_4
_geom_torsion
_geom_torsion_site_symmetry_1
_geom_torsion_site_symmetry_2
_geom_torsion_site_symmetry_3
_geom_torsion_site_symmetry_4
_geom_torsion_publ_flag
Fe2 O11 C16 C17 177.9(3) 4_575 . . . ?
Fe2 O11 C16 C15 -2.3(4) 4_575 . . . ?
Fe2 O12 C18 C17 177.2(3) . . . . ?
Fe2 O12 C18 C13 -3.1(4) . . . . ?
Fe2 O7 C10 C9 -1.8(4) . . . . ?
Fe2 O7 C10 C11 178.4(3) . . . . ?
Fe2 O9 C13 C18 2.8(5) . . . . ?
Fe2 O9 C13 C14 -177.8(4) . . . . ?
Fe2 O10 C15 C16 5.6(5) 4_575 . . . ?
Fe2 O10 C15 C14 -174.4(4) 4_575 . . . ?
Fe2 O6 C9 C10 0.3(5) . . . . ?
Fe2 O6 C9 C8 -179.8(3) . . . . ?
Fe1 O3 C4 C5 5.1(4) 4_565 . . . ?
Fe1 O3 C4 C3 -175.5(3) 4_565 . . . ?
Fe1 O2 C2 C1 4.0(4) . . . . ?
Fe1 O2 C2 C3 -177.1(3) . . . . ?
Fe1 O1 C1 C2 -2.5(4) . . . . ?
Fe1 O1 C1 C6 178.9(4) . . . . ?
Fe1 O4 C5 C4 -7.7(5) 4_565 . . . ?
Fe1 O4 C5 C6 173.0(3) 4_565 . . . ?
Fe1 O8 C12 C7 -3.2(4) . . . . ?
Fe1 O8 C12 C11 176.4(3) . . . . ?
Fe1 O5 C7 C12 3.4(4) . . . . ?
Fe1 O5 C7 C8 -176.9(3) . . . . ?
Br2 C6 C1 O1 -0.3(6) . . . . ?
Br2 C6 C1 C2 -178.8(3) . . . . ?
O11 C16 C17 Br6 2.5(6) . . . . ?
O11 C16 C17 C18 -176.4(4) . . . . ?
O11 C16 C17 Cl6 2.2(11) . . . . ?
O11 C16 C15 O10 -2.3(6) . . . . ?
O11 C16 C15 C14 177.7(4) . . . . ?
O12 C18 C17 Br6 -2.1(6) . . . . ?
O12 C18 C17 C16 176.8(4) . . . . ?
O12 C18 C17 Cl6 -1.9(10) . . . . ?
O12 C18 C13 O9 0.3(5) . . . . ?
O12 C18 C13 C14 -179.2(4) . . . . ?
O3 C4 C3 Br1 -1.9(6) . . . . ?
O3 C4 C3 C2 178.2(4) . . . . ?
O3 C4 C3 Cl1 -2.8(8) . . . . ?
O7 C10 C11 Br4 -3.9(6) . . . . ?
O7 C10 C11 C12 175.2(4) . . . . ?
O7 C10 C11 Cl4 -2.5(10) . . . . ?
O2 C2 C1 O1 -1.0(5) . . . . ?
O2 C2 C1 C6 177.7(4) . . . . ?
O2 C2 C3 Br1 3.6(6) . . . . ?
O2 C2 C3 C4 -176.6(4) . . . . ?
O2 C2 C3 Cl1 4.4(8) . . . . ?
O9 C13 C14 Br5 -1.1(6) . . . . ?
O9 C13 C14 C15 -178.6(4) . . . . ?
O9 C13 C14 Cl5 -9.9(9) . . . . ?
O10 C15 C14 Br5 2.7(6) . . . . ?
O10 C15 C14 C13 -179.8(4) . . . . ?
O10 C15 C14 Cl5 12.0(9) . . . . ?
O4 C5 C4 O3 1.8(5) . . . . ?
O4 C5 C4 C3 -177.6(4) . . . . ?
O4 C5 C6 Br2 -2.1(6) . . . . ?
O4 C5 C6 C1 178.5(4) . . . . ?
O4 C5 C6 Cl2 -2.3(10) . . . . ?
O8 C12 C11 Br4 3.4(6) . . . . ?
O8 C12 C11 C10 -175.7(4) . . . . ?
O8 C12 C11 Cl4 2.0(10) . . . . ?
O5 C7 C12 O8 -0.1(5) . . . . ?
O5 C7 C12 C11 -179.8(4) . . . . ?
O5 C7 C8 Br3 -1.5(6) . . . . ?
O5 C7 C8 C9 176.2(4) . . . . ?
O5 C7 C8 Cl3 0.8(9) . . . . ?
O6 C9 C10 O7 1.0(5) . . . . ?
O6 C9 C10 C11 -179.1(4) . . . . ?
O6 C9 C8 Br3 1.2(6) . . . . ?
O6 C9 C8 C7 -176.4(4) . . . . ?
O6 C9 C8 Cl3 -1.0(9) . . . . ?
N1 C25 C26 C27 -174.3(5) . . . . ?
N1 C22 C23 C24 -173.2(4) . . . . ?
N1 C19 C20 C21 -178.7(4) . . . . ?
N1 C28 C29 C30 173.5(5) . . . . ?
N2 C37 C38 C39 168.8(4) . . . . ?
N2 C31 C32 C33 -170.8(4) . . . . ?
N2 C40 C41 C42 -171.8(4) . . . . ?
N2 C34 C35 C36 170.0(4) . . . . ?
C16 C15 C14 Br5 -177.3(3) . . . . ?
C16 C15 C14 C13 0.2(7) . . . . ?
C16 C15 C14 Cl5 -168.0(7) . . . . ?
C9 C10 C11 Br4 176.3(3) . . . . ?
C9 C10 C11 C12 -4.6(6) . . . . ?
C9 C10 C11 Cl4 177.7(8) . . . . ?
C10 C9 C8 Br3 -178.9(3) . . . . ?
C10 C9 C8 C7 3.5(6) . . . . ?
C10 C9 C8 Cl3 178.9(7) . . . . ?
C7 C12 C11 Br4 -177.0(3) . . . . ?
C7 C12 C11 C10 3.9(6) . . . . ?
C7 C12 C11 Cl4 -178.3(8) . . . . ?
C5 C4 C3 Br1 177.4(3) . . . . ?
C5 C4 C3 C2 -2.5(6) . . . . ?
C5 C4 C3 Cl1 176.5(6) . . . . ?
C5 C6 C1 O1 179.1(4) . . . . ?
C5 C6 C1 C2 0.6(7) . . . . ?
C4 C5 C6 Br2 178.6(3) . . . . ?
C4 C5 C6 C1 -0.8(7) . . . . ?
C4 C5 C6 Cl2 178.4(8) . . . . ?
C18 C13 C14 Br5 178.2(3) . . . . ?
C18 C13 C14 C15 0.7(7) . . . . ?
C18 C13 C14 Cl5 169.4(7) . . . . ?
C6 C5 C4 O3 -178.9(4) . . . . ?
C6 C5 C4 C3 1.8(6) . . . . ?
C17 C16 C15 O10 177.5(4) . . . . ?
C17 C16 C15 C14 -2.5(6) . . . . ?
C17 C18 C13 O9 -180.0(4) . . . . ?
C17 C18 C13 C14 0.6(6) . . . . ?
C1 C2 C3 Br1 -177.5(3) . . . . ?
C1 C2 C3 C4 2.3(6) . . . . ?
C1 C2 C3 Cl1 -176.7(6) . . . . ?
C15 C16 C17 Br6 -177.2(3) . . . . ?
C15 C16 C17 C18 3.9(6) . . . . ?
C15 C16 C17 Cl6 -177.6(9) . . . . ?
C3 C2 C1 O1 -180.0(4) . . . . ?
C3 C2 C1 C6 -1.4(6) . . . . ?
C13 C18 C17 Br6 178.2(3) . . . . ?
C13 C18 C17 C16 -2.9(6) . . . . ?
C13 C18 C17 Cl6 178.4(9) . . . . ?
C12 C7 C8 Br3 178.2(3) . . . . ?
C12 C7 C8 C9 -4.2(6) . . . . ?
C12 C7 C8 Cl3 -179.5(7) . . . . ?
C8 C9 C10 O7 -178.9(4) . . . . ?
C8 C9 C10 C11 0.9(6) . . . . ?
C8 C7 C12 O8 -179.8(4) . . . . ?
C8 C7 C12 C11 0.5(6) . . . . ?
C37 N2 C31 C32 176.8(4) . . . . ?
C37 N2 C40 C41 -63.3(5) . . . . ?
C37 N2 C34 C35 56.8(5) . . . . ?
C31 N2 C37 C38 176.0(4) . . . . ?
C31 N2 C40 C41 54.8(6) . . . . ?
C31 N2 C34 C35 -61.5(5) . . . . ?
C25 N1 C22 C23 174.4(4) . . . . ?
C25 N1 C19 C20 -68.8(5) . . . . ?
C25 N1 C28 C29 -58.3(6) . . . . ?
C22 N1 C25 C26 68.2(6) . . . . ?
C22 N1 C19 C20 50.2(6) . . . . ?
C22 N1 C28 C29 -177.8(4) . . . . ?
C40 N2 C37 C38 -62.9(5) . . . . ?
C40 N2 C31 C32 56.3(6) . . . . ?
C40 N2 C34 C35 177.1(4) . . . . ?
C19 N1 C25 C26 -170.9(5) . . . . ?
C19 N1 C22 C23 54.9(5) . . . . ?
C19 N1 C28 C29 61.3(5) . . . . ?
C34 N2 C37 C38 54.9(5) . . . . ?
C34 N2 C31 C32 -61.8(6) . . . . ?
C34 N2 C40 C41 175.8(4) . . . . ?
C28 N1 C25 C26 -52.0(6) . . . . ?
C28 N1 C22 C23 -64.0(5) . . . . ?
C28 N1 C19 C20 169.9(4) . . . . ?
Cl2 C6 C1 O1 -0.2(10) . . . . ?
Cl2 C6 C1 C2 -178.6(8) . . . . ?
